data_7112548
loop_
_publ_author_name
'Choi, Ye Rin'
'Chae, Min Kyung'
'Kim, Dongwook'
'Lah, Myoung Soo'
'Jeong, Kyu-Sung'

_publ_section_title
;
 Synthetic chloride transporters with the binding mode observed in a ClC
 chloride channel.
;
_journal_issue 83
_journal_name_full 'Chemical communications (Cambridge, England)'
_journal_page_first 10346
_journal_page_last 10348
_journal_paper_doi 10.1039/c2cc35743g
_journal_volume 48
_journal_year 2012
_chemical_formula_sum 'C39 H58 Cl3 N3 O3'
_chemical_formula_weight 723.23
_chemical_name_systematic
;
?
;
_space_group_IT_number 14
_symmetry_cell_setting monoclinic
_symmetry_space_group_name_Hall '-P 2yn'
_symmetry_space_group_name_H-M 'P 1 21/n 1'
_atom_sites_solution_hydrogens geom
_atom_sites_solution_primary direct
_atom_sites_solution_secondary difmap
_audit_creation_method SHELXL-97
_cell_angle_alpha 90.00
_cell_angle_beta 110.86(3)
_cell_angle_gamma 90.00
_cell_formula_units_Z 4
_cell_length_a 13.590(3)
_cell_length_b 19.104(4)
_cell_length_c 17.224(3)
_cell_measurement_reflns_used 21052
_cell_measurement_temperature 173(2)
_cell_measurement_theta_max 54.95
_cell_measurement_theta_min 6.37
_cell_volume 4178.6(17)
_computing_cell_refinement 'Rigaku Rapid Auto'
_computing_data_collection 'Rigaku Rapid Auto'
_computing_data_reduction 'Rigaku Rapid Auto'
_computing_molecular_graphics 'Diamond 3.2g,ORTEP3'
_computing_publication_material WinGX
_computing_structure_refinement 'Bruker SHELXTL'
_computing_structure_solution 'Bruker SHELXTL'
_diffrn_ambient_temperature 173(2)
_diffrn_measured_fraction_theta_full 0.996
_diffrn_measured_fraction_theta_max 0.996
_diffrn_measurement_device_type 'imaging plate'
_diffrn_measurement_method 'omega scans'
_diffrn_radiation_monochromator graphite
_diffrn_radiation_source 'fine-focus sealed tube'
_diffrn_radiation_type MoK\a
_diffrn_radiation_wavelength 0.71073
_diffrn_reflns_av_R_equivalents 0.0806
_diffrn_reflns_av_sigmaI/netI 0.0724
_diffrn_reflns_limit_h_max 17
_diffrn_reflns_limit_h_min -17
_diffrn_reflns_limit_k_max 24
_diffrn_reflns_limit_k_min -24
_diffrn_reflns_limit_l_max 21
_diffrn_reflns_limit_l_min -22
_diffrn_reflns_number 40579
_diffrn_reflns_theta_full 27.48
_diffrn_reflns_theta_max 27.48
_diffrn_reflns_theta_min 3.18
_exptl_absorpt_coefficient_mu 0.256
_exptl_absorpt_correction_T_max 0.9602
_exptl_absorpt_correction_T_min 0.9294
_exptl_absorpt_correction_type multi-scan
_exptl_absorpt_process_details 'Rigaku Rapid Auto'
_exptl_crystal_colour colorless
_exptl_crystal_density_diffrn 1.150
_exptl_crystal_density_method 'not measured'
_exptl_crystal_description block
_exptl_crystal_F_000 1552
_exptl_crystal_size_max 0.29
_exptl_crystal_size_mid 0.22
_exptl_crystal_size_min 0.16
_refine_diff_density_max 0.390
_refine_diff_density_min -0.417
_refine_diff_density_rms 0.064
_refine_ls_extinction_coef 0.0037(5)
_refine_ls_extinction_expression Fc^*^=kFc[1+0.001xFc^2^\l^3^/sin(2\q)]^-1/4^
_refine_ls_extinction_method SHELXL
_refine_ls_goodness_of_fit_ref 1.056
_refine_ls_hydrogen_treatment mixed
_refine_ls_matrix_type full
_refine_ls_number_parameters 469
_refine_ls_number_reflns 9561
_refine_ls_number_restraints 0
_refine_ls_restrained_S_all 1.056
_refine_ls_R_factor_all 0.1247
_refine_ls_R_factor_gt 0.0497
_refine_ls_shift/su_max 0.001
_refine_ls_shift/su_mean 0.000
_refine_ls_structure_factor_coef Fsqd
_refine_ls_weighting_details 'calc w=1/[\s^2^(Fo^2^)+(0.0635P)^2^+0.2858P] where P=(Fo^2^+2Fc^2^)/3'
_refine_ls_weighting_scheme calc
_refine_ls_wR_factor_gt 0.1120
_refine_ls_wR_factor_ref 0.1503
_reflns_number_gt 4808
_reflns_number_total 9561
_reflns_threshold_expression >2sigma(I)
_cod_data_source_file c2cc35743g.txt
_cod_data_source_block o11_15mo
_cod_depositor_comments
;
The following automatic conversions were performed:

'_symmetry_cell_setting' value 'Monoclinic' changed to 'monoclinic'
according to
/usr/data/users/saulius/automatic-downloads/retrospective/RSC/lib/dictionaries/cif_core.dic
dictionary named 'cif_core.dic' version 2.4.2 from
2011-04-26.

'_exptl_absorpt_correction_type' value 'Multi-scan'
changed to 'multi-scan' according to
/usr/data/users/saulius/automatic-downloads/retrospective/RSC/lib/dictionaries/cif_core.dic
dictionary named 'cif_core.dic' version 2.4.2 from 2011-04-26.

Automatic conversion script
Id: cif_fix_values 2281 2013-09-26 08:29:07Z andrius 
;
_cod_original_cell_volume 4178.6(14)
_cod_original_sg_symbol_H-M P2(1)/n
_cod_database_code 7112548

loop_
_symmetry_equiv_pos_as_xyz
'x, y, z'
'-x+1/2, y+1/2, -z+1/2'
'-x, -y, -z'
'x-1/2, -y-1/2, z-1/2'

loop_
_atom_site_label
_atom_site_type_symbol
_atom_site_fract_x
_atom_site_fract_y
_atom_site_fract_z
_atom_site_U_iso_or_equiv
_atom_site_adp_type
_atom_site_occupancy
_atom_site_symmetry_multiplicity
_atom_site_calc_flag
_atom_site_refinement_flags
_atom_site_disorder_assembly
_atom_site_disorder_group
Cl1 Cl 0.23651(5) 0.24431(4) 0.49443(4) 0.04014(18) Uani 1 1 d . . .
Cl2 Cl 0.39164(6) -0.10348(5) 0.81331(5) 0.0592(2) Uani 1 1 d . . .
Cl3 Cl 0.28625(7) 0.10371(5) 0.04115(5) 0.0628(3) Uani 1 1 d . . .
O1 O 0.35537(16) 0.00351(11) 0.43220(12) 0.0529(5) Uani 1 1 d . . .
O2 O 0.00908(15) 0.18691(12) 0.45622(12) 0.0514(6) Uani 1 1 d . . .
H2O H 0.077(3) 0.207(2) 0.474(2) 0.097(13) Uiso 1 1 d . . .
O3 O 0.30789(16) 0.37922(12) 0.41540(15) 0.0543(6) Uani 1 1 d . . .
H3O H 0.285(3) 0.343(2) 0.443(3) 0.113(16) Uiso 1 1 d . . .
N1 N 0.30377(17) 0.07632(13) 0.51607(13) 0.0361(5) Uani 1 1 d . . .
H1N H 0.271(2) 0.1158(17) 0.5177(17) 0.050(9) Uiso 1 1 d . . .
N2 N 0.29931(18) 0.11473(13) 0.38879(14) 0.0402(5) Uani 1 1 d . . .
H2N H 0.291(2) 0.1571(18) 0.4074(19) 0.060(10) Uiso 1 1 d . . .
C1 C 0.3219(2) 0.05993(15) 0.44430(16) 0.0388(6) Uani 1 1 d . . .
C2 C 0.32485(18) 0.03137(14) 0.58448(15) 0.0335(6) Uani 1 1 d . . .
C3 C 0.25742(18) 0.03322(13) 0.63031(15) 0.0333(6) Uani 1 1 d . . .
C4 C 0.2789(2) -0.00783(14) 0.70128(16) 0.0387(6) Uani 1 1 d . . .
H4 H 0.2347 -0.0055 0.7332 0.046 Uiso 1 1 calc R . .
C5 C 0.3653(2) -0.05205(15) 0.72489(16) 0.0422(7) Uani 1 1 d . . .
C6 C 0.43121(19) -0.05446(15) 0.68024(17) 0.0417(7) Uani 1 1 d . . .
H6 H 0.4904 -0.0848 0.6973 0.050 Uiso 1 1 calc R . .
C7 C 0.4119(2) -0.01290(14) 0.61052(17) 0.0405(6) Uani 1 1 d . . .
H7 H 0.4583 -0.0146 0.5803 0.049 Uiso 1 1 calc R . .
C8 C 0.16425(19) 0.07662(14) 0.60160(15) 0.0352(6) Uani 1 1 d . . .
C9 C 0.08778(19) 0.11188(14) 0.57057(15) 0.0354(6) Uani 1 1 d . . .
C10 C -0.00725(19) 0.15360(15) 0.52491(16) 0.0378(6) Uani 1 1 d . . .
C11 C -0.0292(3) 0.20861(19) 0.58015(19) 0.0611(9) Uani 1 1 d . . .
H11A H 0.0302 0.2413 0.5995 0.092 Uiso 1 1 calc R . .
H11B H -0.0383 0.1858 0.6281 0.092 Uiso 1 1 calc R . .
H11C H -0.0935 0.2342 0.5486 0.092 Uiso 1 1 calc R . .
C12 C -0.1006(2) 0.10501(17) 0.4881(2) 0.0553(8) Uani 1 1 d . . .
H12A H -0.1618 0.1321 0.4537 0.083 Uiso 1 1 calc R . .
H12B H -0.1168 0.0820 0.5330 0.083 Uiso 1 1 calc R . .
H12C H -0.0835 0.0695 0.4538 0.083 Uiso 1 1 calc R . .
C13 C 0.29901(19) 0.10964(15) 0.30712(16) 0.0386(6) Uani 1 1 d . . .
C14 C 0.32138(19) 0.17010(15) 0.27018(16) 0.0383(6) Uani 1 1 d . . .
C15 C 0.3167(2) 0.16725(16) 0.18766(17) 0.0440(7) Uani 1 1 d . . .
H15 H 0.3305 0.2081 0.1618 0.053 Uiso 1 1 calc R . .
C16 C 0.2921(2) 0.10565(17) 0.14405(17) 0.0448(7) Uani 1 1 d . . .
C17 C 0.2718(2) 0.04539(17) 0.17989(17) 0.0460(7) Uani 1 1 d . . .
H17 H 0.2558 0.0029 0.1492 0.055 Uiso 1 1 calc R . .
C18 C 0.2751(2) 0.04761(16) 0.26164(17) 0.0453(7) Uani 1 1 d . . .
H18 H 0.2608 0.0064 0.2866 0.054 Uiso 1 1 calc R . .
C19 C 0.3496(2) 0.23434(16) 0.31580(17) 0.0402(7) Uani 1 1 d . . .
C20 C 0.3737(2) 0.28726(16) 0.35438(17) 0.0421(7) Uani 1 1 d . . .
C21 C 0.3998(2) 0.35374(15) 0.40174(19) 0.0458(7) Uani 1 1 d . . .
C22 C 0.4886(2) 0.34208(18) 0.4845(2) 0.0604(9) Uani 1 1 d . . .
H22A H 0.5060 0.3865 0.5148 0.091 Uiso 1 1 calc R . .
H22B H 0.5507 0.3243 0.4746 0.091 Uiso 1 1 calc R . .
H22C H 0.4662 0.3080 0.5174 0.091 Uiso 1 1 calc R . .
C23 C 0.4282(3) 0.40901(18) 0.3498(3) 0.0723(11) Uani 1 1 d . . .
H23A H 0.3690 0.4156 0.2974 0.108 Uiso 1 1 calc R . .
H23B H 0.4903 0.3937 0.3380 0.108 Uiso 1 1 calc R . .
H23C H 0.4438 0.4533 0.3805 0.108 Uiso 1 1 calc R . .
N1A N 0.95848(15) 0.27821(11) 0.24396(12) 0.0326(5) Uani 1 1 d . . .
C1A C 1.03070(19) 0.31650(14) 0.32077(15) 0.0382(6) Uani 1 1 d . . .
H1A1 H 1.0152 0.2996 0.3695 0.046 Uiso 1 1 calc R . .
H1A2 H 1.1044 0.3034 0.3295 0.046 Uiso 1 1 calc R . .
C2A C 1.0228(3) 0.39522(16) 0.31834(17) 0.0519(8) Uani 1 1 d . . .
H2A1 H 0.9487 0.4089 0.2882 0.062 Uiso 1 1 calc R . .
H2A2 H 1.0658 0.4141 0.2873 0.062 Uiso 1 1 calc R . .
C3A C 1.0598(2) 0.42726(17) 0.40438(18) 0.0513(8) Uani 1 1 d . . .
H3A1 H 1.1307 0.4089 0.4368 0.062 Uiso 1 1 calc R . .
H3A2 H 1.0658 0.4786 0.3995 0.062 Uiso 1 1 calc R . .
C4A C 0.9867(4) 0.4119(2) 0.4503(3) 0.0936(14) Uani 1 1 d . . .
H4A1 H 0.9162 0.4294 0.4182 0.140 Uiso 1 1 calc R . .
H4A2 H 1.0128 0.4350 0.5047 0.140 Uiso 1 1 calc R . .
H4A3 H 0.9836 0.3613 0.4581 0.140 Uiso 1 1 calc R . .
C5A C 0.84386(18) 0.28911(15) 0.23358(15) 0.0352(6) Uani 1 1 d . . .
H5A1 H 0.8290 0.3400 0.2282 0.042 Uiso 1 1 calc R . .
H5A2 H 0.7996 0.2669 0.1807 0.042 Uiso 1 1 calc R . .
C6A C 0.80976(19) 0.26099(16) 0.30241(16) 0.0407(7) Uani 1 1 d . . .
H6A1 H 0.8128 0.2092 0.3026 0.049 Uiso 1 1 calc R . .
H6A2 H 0.8589 0.2779 0.3567 0.049 Uiso 1 1 calc R . .
C7A C 0.7000(2) 0.2840(2) 0.29108(19) 0.0577(9) Uani 1 1 d . . .
H7A1 H 0.6521 0.2694 0.2353 0.069 Uiso 1 1 calc R . .
H7A2 H 0.6984 0.3358 0.2934 0.069 Uiso 1 1 calc R . .
C8A C 0.6596(2) 0.25443(19) 0.3556(2) 0.0595(9) Uani 1 1 d . . .
H8A1 H 0.6598 0.2032 0.3531 0.089 Uiso 1 1 calc R . .
H8A2 H 0.5877 0.2711 0.3445 0.089 Uiso 1 1 calc R . .
H8A3 H 0.7052 0.2699 0.4110 0.089 Uiso 1 1 calc R . .
C9A C 0.97127(19) 0.30714(15) 0.16607(14) 0.0353(6) Uani 1 1 d . . .
H9A1 H 0.9193 0.2836 0.1175 0.042 Uiso 1 1 calc R . .
H9A2 H 0.9531 0.3575 0.1621 0.042 Uiso 1 1 calc R . .
C10A C 1.07895(19) 0.29970(16) 0.15928(16) 0.0405(7) Uani 1 1 d . . .
H10A H 1.0945 0.2497 0.1540 0.049 Uiso 1 1 calc R . .
H10B H 1.1337 0.3186 0.2098 0.049 Uiso 1 1 calc R . .
C11A C 1.0794(2) 0.34001(16) 0.08290(18) 0.0469(7) Uani 1 1 d . . .
H11D H 1.0211 0.3228 0.0335 0.056 Uiso 1 1 calc R . .
H11E H 1.0665 0.3902 0.0901 0.056 Uiso 1 1 calc R . .
C12A C 1.1822(2) 0.33273(19) 0.0677(2) 0.0606(9) Uani 1 1 d . . .
H12D H 1.2408 0.3473 0.1175 0.091 Uiso 1 1 calc R . .
H12E H 1.1803 0.3624 0.0207 0.091 Uiso 1 1 calc R . .
H12F H 1.1920 0.2838 0.0549 0.091 Uiso 1 1 calc R . .
C13A C 0.9872(2) 0.20125(14) 0.25595(16) 0.0406(6) Uani 1 1 d . B .
H13A H 1.0605 0.1957 0.2581 0.049 Uiso 1 1 calc R . .
H13B H 0.9852 0.1864 0.3104 0.049 Uiso 1 1 calc R . .
C14A C 0.9173(2) 0.15273(16) 0.1899(2) 0.0537(8) Uani 1 1 d . . .
H14A H 0.9132 0.1696 0.1345 0.064 Uiso 1 1 calc R A 1
H14B H 0.8453 0.1534 0.1917 0.064 Uiso 1 1 calc R A 1
C151 C 0.9587(5) 0.0785(2) 0.2022(3) 0.1032(16) Uani 0.459(6) 1 d P B 1
H15A H 1.0100 0.0745 0.1736 0.124 Uiso 0.459(6) 1 calc PR B 1
H15B H 0.8989 0.0474 0.1724 0.124 Uiso 0.459(6) 1 calc PR B 1
C161 C 1.0142(6) 0.0467(4) 0.2940(5) 0.062(2) Uani 0.459(6) 1 d P B 1
H16A H 1.0703 0.0783 0.3270 0.093 Uiso 0.459(6) 1 calc PR B 1
H16B H 1.0442 0.0008 0.2903 0.093 Uiso 0.459(6) 1 calc PR B 1
H16C H 0.9618 0.0418 0.3207 0.093 Uiso 0.459(6) 1 calc PR B 1
C152 C 0.9587(5) 0.0785(2) 0.2022(3) 0.1032(16) Uani 0.541(6) 1 d P B 2
H15C H 0.9705 0.0617 0.2592 0.124 Uiso 0.541(6) 1 calc PR B 2
H15D H 1.0252 0.0745 0.1912 0.124 Uiso 0.541(6) 1 calc PR B 2
C162 C 0.8567(5) 0.0323(3) 0.1283(4) 0.065(2) Uani 0.541(6) 1 d P B 2
H16D H 0.7891 0.0462 0.1321 0.098 Uiso 0.541(6) 1 calc PR B 2
H16E H 0.8672 -0.0181 0.1390 0.098 Uiso 0.541(6) 1 calc PR B 2
H16F H 0.8565 0.0428 0.0726 0.098 Uiso 0.541(6) 1 calc PR B 2

loop_
_atom_site_aniso_label
_atom_site_aniso_U_11
_atom_site_aniso_U_22
_atom_site_aniso_U_33
_atom_site_aniso_U_23
_atom_site_aniso_U_13
_atom_site_aniso_U_12
Cl1 0.0352(3) 0.0397(4) 0.0426(3) 0.0059(3) 0.0103(3) 0.0022(3)
Cl2 0.0619(5) 0.0570(5) 0.0517(4) 0.0216(4) 0.0117(4) 0.0073(4)
Cl3 0.0762(5) 0.0733(6) 0.0436(4) 0.0072(4) 0.0269(4) 0.0193(5)
O1 0.0741(14) 0.0391(13) 0.0529(12) 0.0042(9) 0.0318(11) 0.0174(10)
O2 0.0346(10) 0.0710(16) 0.0425(11) 0.0195(10) 0.0061(9) 0.0007(10)
O3 0.0533(12) 0.0366(13) 0.0857(16) 0.0062(11) 0.0404(12) 0.0083(10)
N1 0.0409(12) 0.0304(13) 0.0393(12) 0.0039(10) 0.0168(10) 0.0056(10)
N2 0.0507(14) 0.0334(14) 0.0400(12) 0.0009(11) 0.0205(11) 0.0012(11)
C1 0.0388(14) 0.0352(17) 0.0431(15) 0.0036(13) 0.0156(12) 0.0001(12)
C2 0.0307(12) 0.0304(15) 0.0382(13) 0.0023(11) 0.0110(11) -0.0021(11)
C3 0.0295(12) 0.0298(15) 0.0374(13) -0.0010(11) 0.0080(11) -0.0033(11)
C4 0.0366(14) 0.0379(16) 0.0401(14) 0.0017(12) 0.0118(12) -0.0028(12)
C5 0.0409(15) 0.0326(16) 0.0459(15) 0.0048(13) 0.0068(12) -0.0034(12)
C6 0.0299(13) 0.0379(17) 0.0512(16) 0.0055(13) 0.0069(12) 0.0041(12)
C7 0.0362(14) 0.0351(16) 0.0492(15) 0.0031(13) 0.0141(12) 0.0012(12)
C8 0.0302(13) 0.0366(15) 0.0384(13) 0.0017(12) 0.0118(11) -0.0017(12)
C9 0.0320(13) 0.0365(16) 0.0370(13) -0.0002(12) 0.0115(11) -0.0005(12)
C10 0.0327(13) 0.0413(17) 0.0383(14) 0.0025(12) 0.0113(11) 0.0025(12)
C11 0.0592(19) 0.061(2) 0.0576(18) -0.0051(17) 0.0135(16) 0.0217(17)
C12 0.0333(14) 0.060(2) 0.068(2) -0.0013(17) 0.0112(14) -0.0033(14)
C13 0.0333(13) 0.0439(17) 0.0392(14) 0.0012(13) 0.0138(11) 0.0006(12)
C14 0.0341(13) 0.0394(17) 0.0433(14) 0.0053(13) 0.0161(12) 0.0057(12)
C15 0.0455(16) 0.0441(18) 0.0460(15) 0.0100(14) 0.0208(13) 0.0096(13)
C16 0.0408(15) 0.052(2) 0.0435(15) 0.0057(14) 0.0178(12) 0.0089(14)
C17 0.0422(15) 0.0503(19) 0.0452(15) -0.0059(14) 0.0154(13) -0.0003(14)
C18 0.0489(16) 0.0433(18) 0.0461(15) -0.0010(14) 0.0197(13) -0.0049(14)
C19 0.0371(14) 0.0407(18) 0.0454(15) 0.0106(14) 0.0180(12) 0.0051(13)
C20 0.0421(15) 0.0362(17) 0.0514(16) 0.0109(14) 0.0209(13) 0.0036(13)
C21 0.0458(16) 0.0351(17) 0.0654(19) 0.0034(14) 0.0306(15) 0.0032(13)
C22 0.0502(18) 0.058(2) 0.072(2) -0.0098(18) 0.0206(16) -0.0032(16)
C23 0.081(2) 0.045(2) 0.115(3) 0.017(2) 0.065(2) 0.0015(17)
N1A 0.0297(10) 0.0365(13) 0.0297(10) 0.0015(9) 0.0082(9) 0.0033(9)
C1A 0.0337(13) 0.0457(18) 0.0295(12) -0.0004(12) 0.0040(11) -0.0010(12)
C2A 0.0659(19) 0.0426(18) 0.0409(15) -0.0028(13) 0.0113(14) -0.0109(15)
C3A 0.0528(17) 0.051(2) 0.0491(16) -0.0117(14) 0.0169(14) -0.0023(15)
C4A 0.156(4) 0.065(3) 0.095(3) -0.021(2) 0.089(3) -0.012(3)
C5A 0.0269(12) 0.0411(16) 0.0343(12) 0.0025(12) 0.0069(10) 0.0033(11)
C6A 0.0359(14) 0.0473(18) 0.0397(14) 0.0056(13) 0.0143(12) 0.0021(12)
C7A 0.0415(16) 0.074(2) 0.0615(19) 0.0129(17) 0.0229(14) 0.0101(15)
C8A 0.0483(17) 0.076(2) 0.067(2) 0.0032(18) 0.0351(15) 0.0015(16)
C9A 0.0365(13) 0.0398(16) 0.0295(12) 0.0029(11) 0.0117(11) 0.0011(12)
C10A 0.0349(13) 0.0440(17) 0.0419(14) 0.0013(13) 0.0131(12) -0.0002(12)
C11A 0.0484(16) 0.0412(18) 0.0588(17) 0.0091(14) 0.0286(14) 0.0025(13)
C12A 0.0600(19) 0.063(2) 0.075(2) 0.0097(18) 0.0431(17) 0.0051(17)
C13A 0.0453(15) 0.0342(16) 0.0472(15) 0.0061(13) 0.0225(13) 0.0068(12)
C14A 0.0645(19) 0.0409(19) 0.066(2) -0.0102(16) 0.0352(17) -0.0073(15)
C151 0.203(5) 0.040(2) 0.075(3) -0.0020(19) 0.059(3) 0.006(3)
C161 0.076(5) 0.036(4) 0.082(5) 0.005(4) 0.039(4) 0.005(4)
C152 0.203(5) 0.040(2) 0.075(3) -0.0020(19) 0.059(3) 0.006(3)
C162 0.077(4) 0.040(4) 0.077(4) -0.013(3) 0.025(3) -0.003(3)

loop_
_atom_type_symbol
_atom_type_description
_atom_type_scat_dispersion_real
_atom_type_scat_dispersion_imag
_atom_type_scat_source
C C 0.0033 0.0016 'International Tables Vol C Tables 4.2.6.8 and 6.1.1.4'
H H 0.0000 0.0000 'International Tables Vol C Tables 4.2.6.8 and 6.1.1.4'
N N 0.0061 0.0033 'International Tables Vol C Tables 4.2.6.8 and 6.1.1.4'
O O 0.0106 0.0060 'International Tables Vol C Tables 4.2.6.8 and 6.1.1.4'
Cl Cl 0.1484 0.1585 'International Tables Vol C Tables 4.2.6.8 and 6.1.1.4'

loop_
_geom_angle_atom_site_label_1
_geom_angle_atom_site_label_2
_geom_angle_atom_site_label_3
_geom_angle
C1 N1 C2 124.4(2)
C1 N2 C13 124.2(3)
O1 C1 N2 124.0(3)
O1 C1 N1 123.5(3)
N2 C1 N1 112.5(3)
C7 C2 N1 122.6(2)
C7 C2 C3 118.9(2)
N1 C2 C3 118.5(2)
C4 C3 C2 120.2(2)
C4 C3 C8 120.5(2)
C2 C3 C8 119.3(2)
C5 C4 C3 119.5(3)
C6 C5 C4 120.6(3)
C6 C5 Cl2 119.9(2)
C4 C5 Cl2 119.4(2)
C5 C6 C7 120.4(2)
C6 C7 C2 120.3(3)
C9 C8 C3 173.8(3)
C8 C9 C10 175.0(3)
O2 C10 C9 108.4(2)
O2 C10 C11 109.5(2)
C9 C10 C11 111.6(2)
O2 C10 C12 106.2(2)
C9 C10 C12 109.5(2)
C11 C10 C12 111.4(2)
C18 C13 C14 119.3(2)
C18 C13 N2 122.5(3)
C14 C13 N2 118.2(3)
C15 C14 C13 119.3(3)
C15 C14 C19 119.7(3)
C13 C14 C19 121.0(2)
C16 C15 C14 120.2(3)
C15 C16 C17 121.3(3)
C15 C16 Cl3 119.2(2)
C17 C16 Cl3 119.5(2)
C16 C17 C18 119.2(3)
C17 C18 C13 120.7(3)
C20 C19 C14 179.3(3)
C19 C20 C21 178.0(3)
O3 C21 C20 109.2(2)
O3 C21 C23 106.2(2)
C20 C21 C23 109.4(3)
O3 C21 C22 110.0(3)
C20 C21 C22 110.1(2)
C23 C21 C22 111.7(3)
C13A N1A C9A 111.7(2)
C13A N1A C5A 110.6(2)
C9A N1A C5A 106.37(17)
C13A N1A C1A 106.99(18)
C9A N1A C1A 110.6(2)
C5A N1A C1A 110.7(2)
C2A C1A N1A 115.9(2)
C1A C2A C3A 112.4(2)
C4A C3A C2A 112.7(3)
C6A C5A N1A 116.48(19)
C7A C6A C5A 111.2(2)
C6A C7A C8A 113.5(3)
C10A C9A N1A 116.9(2)
C9A C10A C11A 108.6(2)
C12A C11A C10A 112.9(2)
C14A C13A N1A 115.5(2)
C13A C14A C151 111.6(3)
C14A C151 C161 120.8(4)

loop_
_geom_bond_atom_site_label_1
_geom_bond_atom_site_label_2
_geom_bond_distance
Cl2 C5 1.739(3)
Cl3 C16 1.746(3)
O1 C1 1.216(3)
O2 C10 1.429(3)
O3 C21 1.436(3)
N1 C1 1.380(3)
N1 C2 1.403(3)
N2 C1 1.377(3)
N2 C13 1.408(3)
C2 C7 1.393(4)
C2 C3 1.407(4)
C3 C4 1.393(4)
C3 C8 1.445(3)
C4 C5 1.384(4)
C5 C6 1.374(4)
C6 C7 1.385(4)
C8 C9 1.193(3)
C9 C10 1.483(4)
C10 C11 1.517(4)
C10 C12 1.517(4)
C13 C18 1.394(4)
C13 C14 1.403(4)
C14 C15 1.401(4)
C14 C19 1.434(4)
C15 C16 1.372(4)
C16 C17 1.380(4)
C17 C18 1.393(4)
C19 C20 1.190(4)
C20 C21 1.483(4)
C21 C23 1.520(4)
C21 C22 1.521(4)
N1A C13A 1.516(3)
N1A C9A 1.517(3)
N1A C5A 1.518(3)
N1A C1A 1.524(3)
C1A C2A 1.507(4)
C2A C3A 1.514(4)
C3A C4A 1.502(5)
C5A C6A 1.517(4)
C6A C7A 1.500(4)
C7A C8A 1.513(4)
C9A C10A 1.516(3)
C10A C11A 1.527(4)
C11A C12A 1.517(4)
C13A C14A 1.511(4)
C14A C151 1.513(5)
C151 C161 1.609(8)

loop_
_geom_hbond_atom_site_label_D
_geom_hbond_atom_site_label_H
_geom_hbond_atom_site_label_A
_geom_hbond_distance_DH
_geom_hbond_distance_HA
_geom_hbond_distance_DA
_geom_hbond_angle_DHA
N2 H2N Cl1 0.89(3) 2.52(3) 3.358(3) 156(3)
N1 H1N Cl1 0.88(3) 2.51(3) 3.321(3) 154(3)
O3 H3O Cl1 0.95(4) 2.27(5) 3.221(2) 171(4)
O2 H2O Cl1 0.95(4) 2.18(4) 3.121(2) 170(3)
